data_1511159
loop_
_publ_author_name
'Yelon, W.B.'
'Marasinghe, G.K.'
'Pringle, O.A.'
'Long, G.J.'
'James, W.J.'
'Grandjean, F.'

_publ_section_title
;
 A neutron-diffraction and Moessbauer-effect study of Pr2 (Fe1-x Mnx)14 B
;
_journal_name_full 'Journal of Applied Physics'
_journal_page_first 6149
_journal_page_last 6151
_journal_paper_doi 10.1063/1.350025
_journal_volume 70
_journal_year 1991
_chemical_formula_sum 'B Fe9 Mn5 Y2'
_chemical_name_systematic 'Fe9 Mn5 Y2 B'
_space_group_IT_number 136
_symmetry_space_group_name_Hall '-P 4n 2n'
_symmetry_space_group_name_H-M 'P 42/m n m'
_cell_angle_alpha 90
_cell_angle_beta 90
_cell_angle_gamma 90
_cell_formula_units_Z 4
_cell_length_a 8.7101
_cell_length_b 8.7101
_cell_length_c 11.9616
_cell_volume 907.477
_citation_journal_id_ASTM JAPIAU
_cod_data_source_file boron0-1_263.cif
_cod_data_source_block B1Fe9Mn5Y2
_cod_original_cell_volume 907.4769
_cod_original_formula_sum 'B1 Fe9 Mn5 Y2'
_cod_database_code 1511159

loop_
_symmetry_equiv_pos_as_xyz
x,y,z
-y+1/2,x+1/2,z+1/2
-x,-y,z
y+1/2,-x+1/2,z+1/2
x+1/2,-y+1/2,-z+1/2
y,x,-z
-x+1/2,y+1/2,-z+1/2
-y,-x,-z
-x,-y,-z
y-1/2,-x-1/2,-z-1/2
x,y,-z
-y-1/2,x-1/2,-z-1/2
-x-1/2,y-1/2,z-1/2
-y,-x,z
x-1/2,-y-1/2,z-1/2
y,x,z

loop_
_atom_site_label
_atom_site_type_symbol
_atom_site_fract_x
_atom_site_fract_y
_atom_site_fract_z
_atom_site_occupancy
_atom_site_U_iso_or_equiv
Fe4 Fe 0.3174 0.3174 0.247 0.304 0.0
Fe2 Fe 0 0 0.6159 0.778 0.0
Fe5 Fe 0.2241 0.5862 0.128 0.71 0.0
Mn5 Mn 0.2241 0.5862 0.128 0.29 0.0
Mn4 Mn 0.3174 0.3174 0.247 0.696 0.0
Fe1 Fe 0 0.5 0 0.672 0.0
Fe6 Fe 0.0358 0.3607 0.1742 0.772 0.0
Fe3 Fe 0.0994 0.0994 0.2015 0.601 0.0
Y1 Y 0.2678 0.2678 0 1 0.0
Y2 Y 0.138 0.862 0 1 0.0
Mn2 Mn 0 0 0.6159 0.222 0.0
Mn3 Mn 0.0994 0.0994 0.2015 0.399 0.0
B1 B 0.3677 0.6323 0 1 0.0
Mn6 Mn 0.0358 0.3607 0.1742 0.228 0.0
Mn1 Mn 0 0.5 0 0.328 0.0
